data_1526829
loop_
_publ_author_name
'Tobola, J.'
'Bacmann, M.'
'Fruchart, D.'
'Kaprzyk, S.'
'Wolfers, P.'
'Koumina, A.A.'

_publ_section_title
;
 Structure and magnetism in the polymorphous Mn Fe As
;
_journal_name_full 'Journal of Alloys Compd.'
_journal_page_first 274
_journal_page_last 279
_journal_volume 317
_journal_year 2001
_chemical_formula_sum 'As Fe Mn'
_chemical_name_systematic 'Mn Fe As'
_space_group_IT_number 189
_symmetry_space_group_name_Hall 'P -6 -2'
_symmetry_space_group_name_H-M 'P -6 2 m'
_cell_angle_alpha 90
_cell_angle_beta 90
_cell_angle_gamma 120
_cell_formula_units_Z 3
_cell_length_a 6.263
_cell_length_b 6.263
_cell_length_c 3.544
_cell_volume 120.390
_citation_journal_id_ASTM JALCEU
_cod_data_source_file Tobola_JALCEU_2001_1216.cif
_cod_data_source_block As1Fe1Mn1
_cod_original_cell_volume 120.3896
_cod_original_formula_sum 'As1 Fe1 Mn1'
_cod_database_code 1526829

loop_
_symmetry_equiv_pos_as_xyz
x,y,z
-x+y,-x,-z
-y,x-y,z
x,y,-z
-x+y,-x,z
-y,x-y,-z
y,x,z
x-y,-y,-z
-x,-x+y,z
y,x,-z
x-y,-y,z
-x,-x+y,-z

loop_
_atom_site_label
_atom_site_type_symbol
_atom_site_fract_x
_atom_site_fract_y
_atom_site_fract_z
_atom_site_occupancy
_atom_site_U_iso_or_equiv
Fe1 Fe 0.2557 0 0 1 0.0
As1 As 0.3333 0.6667 0 1 0.0
As2 As 0 0 0.5 1 0.0
Mn1 Mn 0.59 0 0.5 1 0.0
